data_8106777
loop_
_publ_author_name
'Zhang, Rong-Hua'
'Zhao, Dan'
'Ma, Fa-Xue'

_publ_section_title
;
 Crystal structure of
 poly[aqua-ethylenediamine-tetraacetatolead(II)zinc(II)]
;
_journal_issue 1
_journal_name_full 'Zeitschrift f\"ur Kristallographie - New Crystal Structures'
_journal_page_first 35
_journal_page_last 36
_journal_paper_doi 10.1515/ncrs-2014-9086
_journal_volume 231
_journal_year 2016
_chemical_formula_moiety 'C10 H12 N2 O8 Pb Zn, H2 O'
_chemical_formula_sum 'C10 H14 N2 O9 Pb Zn'
_chemical_formula_weight 578.79
_chemical_name_systematic
;
catena-((\m5-Ethylenediamine-tetraacetato)-plumbum(ii)-zinc(ii) monohydrate)
;
_space_group_crystal_system triclinic
_space_group_IT_number 2
_space_group_name_Hall '-P 1'
_space_group_name_H-M_alt 'P -1'
_atom_sites_solution_hydrogens mixed
_cell_angle_alpha 101.6040(10)
_cell_angle_beta 106.5400(10)
_cell_angle_gamma 98.9310(10)
_cell_formula_units_Z 2
_cell_length_a 7.4992(6)
_cell_length_b 8.2890(7)
_cell_length_c 11.8236(10)
_cell_measurement_reflns_used 203
_cell_measurement_temperature 296(2)
_cell_measurement_theta_max 24.58
_cell_measurement_theta_min 2.47
_cell_volume 672.25(10)
_computing_cell_refinement 'SAINT (Bruker, 2013)'
_computing_data_collection 'SMART APEX II (Bruker, 2013)'
_computing_data_reduction 'SAINT (Bruker, 2013)'
_computing_molecular_graphics 'SHELXTL (Sheldrick, 2013)'
_computing_publication_material 'SHELXTL (Sheldrick, 2013)'
_computing_structure_refinement 'SHELXL (Sheldrick, 2013)'
_computing_structure_solution 'SHELXS (Sheldrick, 2013)'
_diffrn_ambient_temperature 296(2)
_diffrn_detector_area_resol_mean 83.33
_diffrn_measured_fraction_theta_full 0.998
_diffrn_measured_fraction_theta_max 0.988
_diffrn_measurement_device_type 'Bruker smart APEX II CCD'
_diffrn_measurement_method '\w scans'
_diffrn_radiation_type MoK\a
_diffrn_radiation_wavelength 0.71073
_diffrn_reflns_av_R_equivalents 0.0254
_diffrn_reflns_av_unetI/netI 0.0301
_diffrn_reflns_Laue_measured_fraction_full 0.998
_diffrn_reflns_Laue_measured_fraction_max 0.988
_diffrn_reflns_limit_h_max 9
_diffrn_reflns_limit_h_min -9
_diffrn_reflns_limit_k_max 10
_diffrn_reflns_limit_k_min -11
_diffrn_reflns_limit_l_max 15
_diffrn_reflns_limit_l_min -15
_diffrn_reflns_number 8308
_diffrn_reflns_point_group_measured_fraction_full 0.998
_diffrn_reflns_point_group_measured_fraction_max 0.988
_diffrn_reflns_theta_full 25.242
_diffrn_reflns_theta_max 28.296
_diffrn_reflns_theta_min 2.575
_diffrn_source 'fine-focus sealed tube'
_exptl_absorpt_coefficient_mu 14.345
_exptl_absorpt_correction_T_max 0.514
_exptl_absorpt_correction_T_min 0.391
_exptl_absorpt_correction_type multi-scan
_exptl_absorpt_process_details '(SADABS; Sheldrick, 1996)'
_exptl_crystal_colour colorless
_exptl_crystal_density_diffrn 2.859
_exptl_crystal_density_meas .
_exptl_crystal_description prism
_exptl_crystal_F_000 544
_exptl_crystal_size_max 0.200
_exptl_crystal_size_mid 0.050
_exptl_crystal_size_min 0.050
_refine_diff_density_max 0.947
_refine_diff_density_min -1.093
_refine_diff_density_rms 0.131
_refine_ls_extinction_coef .
_refine_ls_extinction_method none
_refine_ls_goodness_of_fit_ref 1.037
_refine_ls_hydrogen_treatment constr
_refine_ls_matrix_type full
_refine_ls_number_parameters 208
_refine_ls_number_reflns 3290
_refine_ls_number_restraints 0
_refine_ls_restrained_S_all 1.037
_refine_ls_R_factor_all 0.0203
_refine_ls_R_factor_gt 0.0188
_refine_ls_shift/su_max 0.003
_refine_ls_shift/su_mean 0.000
_refine_ls_structure_factor_coef Fsqd
_refine_ls_weighting_details 'w=1/[\s^2^(Fo^2^)+(0.0177P)^2^+0.4967P] where P=(Fo^2^+2Fc^2^)/3'
_refine_ls_weighting_scheme calc
_refine_ls_wR_factor_gt 0.0437
_refine_ls_wR_factor_ref 0.0442
_reflns_Friedel_coverage 0.000
_reflns_Friedel_fraction_full .
_reflns_Friedel_fraction_max .
_reflns_number_gt 3138
_reflns_number_total 3290
_reflns_threshold_expression 'I > 2\s(I)'
_cod_data_source_file suppl_ncrs-2014-9086_suppl.cif
_cod_data_source_block a
_cod_database_code 8106777
_shelx_space_group_comment
;
The symmetry employed for this shelxl refinement is uniquely defined
by the following loop, which should always be used as a source of
symmetry information in preference to the above space-group names.
They are only intended as comments.
;
_shelx_estimated_absorpt_t_min 0.162
_shelx_estimated_absorpt_t_max 0.534
_shelxl_version_number 2013-4
_publcif_info_exptl_table_max_cols 4
_publcif_info_exptl_table_use_headnotes n

loop_
_space_group_symop_operation_xyz
'x, y, z'
'-x, -y, -z'

loop_
_atom_site_label
_atom_site_type_symbol
_atom_site_fract_x
_atom_site_fract_y
_atom_site_fract_z
_atom_site_U_iso_or_equiv
_atom_site_adp_type
_atom_site_occupancy
_atom_site_site_symmetry_order
_atom_site_calc_flag
_atom_site_refinement_flags_posn
_atom_site_refinement_flags_adp
_atom_site_refinement_flags_occupancy
_atom_site_disorder_assembly
_atom_site_disorder_group
Pb1 Pb -0.17742(2) 1.07232(2) 0.60183(2) 0.01840(5) Uani 1 1 d . . . . .
Zn1 Zn 0.09668(5) 0.65477(4) 0.65987(3) 0.01581(8) Uani 1 1 d . . . . .
C1 C 0.4241(5) 0.7591(4) 0.5827(3) 0.0184(6) Uani 1 1 d . . . . .
C2 C 0.5000(5) 0.6365(4) 0.6504(3) 0.0197(6) Uani 1 1 d . . . . .
H2A H 0.5059 0.5384 0.5922 0.024 Uiso 1 1 calc R U . . .
H2B H 0.6290 0.6891 0.7046 0.024 Uiso 1 1 calc R U . . .
C3 C 0.3420(5) 0.3952(4) 0.6999(3) 0.0175(6) Uani 1 1 d . . . . .
H3A H 0.2998 0.3638 0.7643 0.021 Uiso 1 1 calc R U . . .
H3B H 0.4579 0.3559 0.7017 0.021 Uiso 1 1 calc R U . . .
C4 C 0.1896(4) 0.3102(4) 0.5778(3) 0.0155(6) Uani 1 1 d . . . . .
C5 C 0.4786(4) 0.6659(4) 0.8538(3) 0.0183(6) Uani 1 1 d . . . . .
H5A H 0.5359 0.7831 0.8631 0.022 Uiso 1 1 calc R U . . .
H5B H 0.5795 0.6118 0.8879 0.022 Uiso 1 1 calc R U . . .
C6 C 0.3365(5) 0.6584(4) 0.9230(3) 0.0193(6) Uani 1 1 d . . . . .
H6A H 0.2891 0.5419 0.9214 0.023 Uiso 1 1 calc R U . . .
H6B H 0.3992 0.7216 1.0076 0.023 Uiso 1 1 calc R U . . .
C7 C 0.2177(5) 0.9157(4) 0.9056(3) 0.0219(7) Uani 1 1 d . . . . .
H7A H 0.3501 0.9604 0.9152 0.026 Uiso 1 1 calc R U . . .
H7B H 0.1996 0.9514 0.9841 0.026 Uiso 1 1 calc R U . . .
C8 C 0.0886(5) 0.9858(4) 0.8124(3) 0.0218(7) Uani 1 1 d . . . . .
C9 C -0.0975(4) 0.4824(4) 0.7959(3) 0.0204(7) Uani 1 1 d . . . . .
C10 C 0.0000(5) 0.6539(4) 0.8865(3) 0.0215(7) Uani 1 1 d . . . . .
H10A H -0.0875 0.7289 0.8783 0.026 Uiso 1 1 calc R U . . .
H10B H 0.0315 0.6403 0.9690 0.026 Uiso 1 1 calc R U . . .
O1 O 0.5134(4) 0.8145(3) 0.5190(2) 0.0263(5) Uani 1 1 d . . . . .
O2 O 0.2725(3) 0.8030(3) 0.5935(2) 0.0213(5) Uani 1 1 d . . . . .
O3 O 0.1281(3) 0.3983(3) 0.5085(2) 0.0210(5) Uani 1 1 d . . . . .
O4 O 0.1328(3) 0.1506(3) 0.5580(2) 0.0194(5) Uani 1 1 d . . . . .
O5 O -0.0602(3) 0.4511(3) 0.6967(2) 0.0231(5) Uani 1 1 d . . . . .
O6 O -0.2128(4) 0.3880(3) 0.8246(3) 0.0330(6) Uani 1 1 d . . . . .
O7 O -0.0121(4) 0.8795(3) 0.7108(2) 0.0252(5) Uani 1 1 d . . . . .
O8 O 0.0892(5) 1.1379(3) 0.8366(3) 0.0394(7) Uani 1 1 d . . . . .
O9 O -0.4051(6) 0.0657(4) 0.7786(3) 0.0578(10) Uani 1 1 d . . . . .
H9A H -0.3372 0.1816 0.7916 0.069 Uiso 1 1 d R U . . .
H9B H -0.5364 0.0739 0.7302 0.069 Uiso 1 1 d R U . . .
N1 N 0.3837(4) 0.5804(3) 0.7226(2) 0.0145(5) Uani 1 1 d . . . . .
N2 N 0.1748(4) 0.7305(3) 0.8665(2) 0.0159(5) Uani 1 1 d . . . . .

loop_
_atom_site_aniso_label
_atom_site_aniso_U_11
_atom_site_aniso_U_22
_atom_site_aniso_U_33
_atom_site_aniso_U_23
_atom_site_aniso_U_13
_atom_site_aniso_U_12
Pb1 0.01834(7) 0.02046(7) 0.01884(7) 0.00834(5) 0.00700(5) 0.00540(4)
Zn1 0.01583(17) 0.01664(17) 0.01500(18) 0.00584(14) 0.00494(14) 0.00172(13)
C1 0.0178(15) 0.0167(15) 0.0167(16) 0.0024(12) 0.0035(12) -0.0006(12)
C2 0.0205(16) 0.0209(16) 0.0219(17) 0.0080(13) 0.0108(13) 0.0062(12)
C3 0.0189(15) 0.0133(14) 0.0191(16) 0.0058(12) 0.0037(13) 0.0026(11)
C4 0.0154(14) 0.0150(14) 0.0176(15) 0.0030(12) 0.0088(12) 0.0030(11)
C5 0.0137(14) 0.0195(15) 0.0162(15) 0.0012(12) 0.0005(12) 0.0007(11)
C6 0.0199(16) 0.0239(16) 0.0155(15) 0.0085(13) 0.0036(13) 0.0084(13)
C7 0.0230(16) 0.0192(16) 0.0188(17) 0.0013(13) 0.0023(13) 0.0049(13)
C8 0.0249(17) 0.0208(16) 0.0233(17) 0.0077(13) 0.0107(14) 0.0077(13)
C9 0.0137(15) 0.0241(16) 0.0244(17) 0.0130(14) 0.0035(13) 0.0038(12)
C10 0.0209(16) 0.0272(17) 0.0192(16) 0.0081(13) 0.0102(14) 0.0036(13)
O1 0.0243(12) 0.0294(13) 0.0339(14) 0.0176(11) 0.0171(11) 0.0048(10)
O2 0.0215(12) 0.0225(12) 0.0277(13) 0.0143(10) 0.0130(10) 0.0083(9)
O3 0.0207(12) 0.0193(11) 0.0189(12) 0.0050(9) 0.0007(10) 0.0037(9)
O4 0.0209(12) 0.0147(11) 0.0228(12) 0.0026(9) 0.0112(10) -0.0004(9)
O5 0.0234(12) 0.0230(12) 0.0198(12) 0.0058(10) 0.0055(10) -0.0012(9)
O6 0.0234(13) 0.0371(15) 0.0409(16) 0.0214(13) 0.0110(12) -0.0022(11)
O7 0.0338(14) 0.0235(12) 0.0158(12) 0.0044(10) 0.0025(10) 0.0107(10)
O8 0.0553(19) 0.0213(13) 0.0387(17) 0.0062(12) 0.0084(15) 0.0159(13)
O9 0.073(2) 0.0320(17) 0.051(2) 0.0015(15) 0.0068(19) -0.0006(16)
N1 0.0186(13) 0.0128(12) 0.0117(12) 0.0033(10) 0.0053(10) 0.0017(10)
N2 0.0144(12) 0.0165(12) 0.0164(13) 0.0055(10) 0.0037(10) 0.0028(10)

loop_
_atom_type_symbol
_atom_type_description
_atom_type_scat_dispersion_real
_atom_type_scat_dispersion_imag
_atom_type_scat_source
C C 0.0033 0.0016 'International Tables Vol C Tables 4.2.6.8 and 6.1.1.4'
H H 0.0000 0.0000 'International Tables Vol C Tables 4.2.6.8 and 6.1.1.4'
N N 0.0061 0.0033 'International Tables Vol C Tables 4.2.6.8 and 6.1.1.4'
O O 0.0106 0.0060 'International Tables Vol C Tables 4.2.6.8 and 6.1.1.4'
Zn Zn 0.2839 1.4301 'International Tables Vol C Tables 4.2.6.8 and 6.1.1.4'
Pb Pb -3.3944 10.1111 'International Tables Vol C Tables 4.2.6.8 and 6.1.1.4'

loop_
_geom_angle_atom_site_label_1
_geom_angle_atom_site_label_2
_geom_angle_atom_site_label_3
_geom_angle
_geom_angle_site_symmetry_1
_geom_angle_site_symmetry_3
O4 Pb1 O7 73.41(8) 2_566 .
O4 Pb1 O4 66.35(8) 2_566 1_565
O7 Pb1 O4 84.35(8) . 1_565
O4 Pb1 O2 78.54(7) 2_566 2_576
O7 Pb1 O2 150.16(8) . 2_576
O4 Pb1 O2 75.17(7) 1_565 2_576
O4 Pb1 O1 71.43(7) 2_566 1_455
O7 Pb1 O1 85.32(8) . 1_455
O4 Pb1 O1 137.76(7) 1_565 1_455
O2 Pb1 O1 95.34(7) 2_576 1_455
O2 Zn1 O5 164.05(10) . .
O2 Zn1 O3 89.95(9) . 2_566
O5 Zn1 O3 86.89(9) . 2_566
O2 Zn1 O7 86.83(9) . .
O5 Zn1 O7 108.42(10) . .
O3 Zn1 O7 84.88(9) 2_566 .
O2 Zn1 N2 113.73(10) . .
O5 Zn1 N2 76.59(9) . .
O3 Zn1 N2 145.04(9) 2_566 .
O7 Zn1 N2 71.88(9) . .
O2 Zn1 N1 76.23(9) . .
O5 Zn1 N1 95.14(9) . .
O3 Zn1 N1 135.24(9) 2_566 .
O7 Zn1 N1 135.15(9) . .
N2 Zn1 N1 77.56(9) . .
O1 C1 O2 123.1(3) . .
O1 C1 C2 118.2(3) . .
O2 C1 C2 118.7(3) . .
N1 C2 C1 113.4(3) . .
N1 C2 H2A 108.9 . .
C1 C2 H2A 108.9 . .
N1 C2 H2B 108.9 . .
C1 C2 H2B 108.9 . .
H2A C2 H2B 107.7 . .
N1 C3 C4 111.7(2) . .
N1 C3 H3A 109.3 . .
C4 C3 H3A 109.3 . .
N1 C3 H3B 109.3 . .
C4 C3 H3B 109.3 . .
H3A C3 H3B 107.9 . .
O3 C4 O4 126.2(3) . .
O3 C4 C3 119.0(3) . .
O4 C4 C3 114.8(3) . .
N1 C5 C6 110.8(3) . .
N1 C5 H5A 109.5 . .
C6 C5 H5A 109.5 . .
N1 C5 H5B 109.5 . .
C6 C5 H5B 109.5 . .
H5A C5 H5B 108.1 . .
N2 C6 C5 110.0(3) . .
N2 C6 H6A 109.7 . .
C5 C6 H6A 109.7 . .
N2 C6 H6B 109.7 . .
C5 C6 H6B 109.7 . .
H6A C6 H6B 108.2 . .
N2 C7 C8 110.7(3) . .
N2 C7 H7A 109.5 . .
C8 C7 H7A 109.5 . .
N2 C7 H7B 109.5 . .
C8 C7 H7B 109.5 . .
H7A C7 H7B 108.1 . .
O8 C8 O7 124.3(3) . .
O8 C8 C7 119.6(3) . .
O7 C8 C7 116.0(3) . .
O6 C9 O5 125.8(3) . .
O6 C9 C10 116.2(3) . .
O5 C9 C10 117.9(3) . .
N2 C10 C9 111.7(3) . .
N2 C10 H10A 109.3 . .
C9 C10 H10A 109.3 . .
N2 C10 H10B 109.3 . .
C9 C10 H10B 109.3 . .
H10A C10 H10B 107.9 . .
C1 O1 Pb1 125.6(2) . 1_655
C1 O2 Zn1 118.9(2) . .
C1 O2 Pb1 99.01(19) . 2_576
Zn1 O2 Pb1 128.99(10) . 2_576
C4 O3 Zn1 133.3(2) . 2_566
C4 O4 Pb1 126.42(19) . 2_566
C4 O4 Pb1 112.17(19) . 1_545
Pb1 O4 Pb1 113.65(8) 2_566 1_545
C9 O5 Zn1 116.4(2) . .
C8 O7 Zn1 116.1(2) . .
C8 O7 Pb1 99.83(19) . .
Zn1 O7 Pb1 136.40(11) . .
H9A O9 H9B 98.6 . .
C2 N1 C3 111.0(2) . .
C2 N1 C5 110.4(2) . .
C3 N1 C5 112.0(2) . .
C2 N1 Zn1 108.13(18) . .
C3 N1 Zn1 106.97(18) . .
C5 N1 Zn1 108.24(18) . .
C7 N2 C10 112.0(3) . .
C7 N2 C6 113.0(3) . .
C10 N2 C6 110.8(2) . .
C7 N2 Zn1 107.40(19) . .
C10 N2 Zn1 103.00(19) . .
C6 N2 Zn1 110.10(19) . .

loop_
_geom_bond_atom_site_label_1
_geom_bond_atom_site_label_2
_geom_bond_distance
_geom_bond_site_symmetry_2
Pb1 O4 2.499(2) 2_566
Pb1 O7 2.507(2) .
Pb1 O4 2.541(2) 1_565
Pb1 O2 2.676(2) 2_576
Pb1 O1 2.689(3) 1_455
Zn1 O2 2.083(2) .
Zn1 O5 2.096(2) .
Zn1 O3 2.123(2) 2_566
Zn1 O7 2.190(2) .
Zn1 N2 2.272(3) .
Zn1 N1 2.291(3) .
C1 O1 1.248(4) .
C1 O2 1.278(4) .
C1 C2 1.498(4) .
C2 N1 1.470(4) .
C2 H2A 0.9700 .
C2 H2B 0.9700 .
C3 N1 1.471(4) .
C3 C4 1.512(4) .
C3 H3A 0.9700 .
C3 H3B 0.9700 .
C4 O3 1.244(4) .
C4 O4 1.276(4) .
C5 N1 1.480(4) .
C5 C6 1.518(4) .
C5 H5A 0.9700 .
C5 H5B 0.9700 .
C6 N2 1.483(4) .
C6 H6A 0.9700 .
C6 H6B 0.9700 .
C7 N2 1.466(4) .
C7 C8 1.522(5) .
C7 H7A 0.9700 .
C7 H7B 0.9700 .
C8 O8 1.234(4) .
C8 O7 1.281(4) .
C9 O6 1.241(4) .
C9 O5 1.267(4) .
C9 C10 1.524(5) .
C10 N2 1.468(4) .
C10 H10A 0.9700 .
C10 H10B 0.9700 .
O1 Pb1 2.689(2) 1_655
O2 Pb1 2.676(2) 2_576
O3 Zn1 2.123(2) 2_566
O4 Pb1 2.499(2) 2_566
O4 Pb1 2.541(2) 1_545
O9 H9A 0.9748 .
O9 H9B 1.0088 .

loop_
_geom_hbond_atom_site_label_D
_geom_hbond_atom_site_label_H
_geom_hbond_atom_site_label_A
_geom_hbond_distance_DH
_geom_hbond_distance_HA
_geom_hbond_distance_DA
_geom_hbond_angle_DHA
_geom_hbond_site_symmetry_A
O9 H9A O6 0.97 1.73 2.700(4) 176.3 .

loop_
_publcif_info_datablock.id
_publcif_info_datablock.publ_exptl
_publcif_info_datablock.publ_geom
_publcif_info_datablock.structure
{d4037911-febf-4a6c-bd92-ad823d93412d} y y y

loop_
_publcif_info_exptl_table_extra_item
sin_theta_over_lambda_max

loop_
_publcif_info_tables.block_id
_publcif_info_tables.reference_item
{d4037911-febf-4a6c-bd92-ad823d93412d} '_publcif_info_datablock.publ_exptl'
{d4037911-febf-4a6c-bd92-ad823d93412d} '_geom_hbond_atom_site_label_D'
